data_4023451
loop_
_publ_author_name
'Douglass F. Taber'
'Jean-Michel Joerger'

_publ_section_title
;
 Synthesis of Bis-18,18'-desmethyl Ritterazine N
;
_journal_name_full 'Journal of Organic Chemistry'
_journal_page_first 4155
_journal_page_last 4159
_journal_paper_doi 10.1021/jo800454w
_journal_volume 73
_journal_year 2008
_chemical_formula_sum 'C22 H30 O6 S'
_chemical_formula_weight 422.52
_chemical_name_systematic
;
 ?
;
_space_group_IT_number 4
_symmetry_cell_setting monoclinic
_symmetry_space_group_name_Hall 'P 2yb'
_symmetry_space_group_name_H-M 'P 1 21 1'
_atom_sites_solution_hydrogens geom
_atom_sites_solution_primary direct
_atom_sites_solution_secondary difmap
_audit_creation_method SHELXL-97
_cell_angle_alpha 90.00
_cell_angle_beta 105.721(6)
_cell_angle_gamma 90.00
_cell_formula_units_Z 2
_cell_length_a 10.913(6)
_cell_length_b 5.673(3)
_cell_length_c 17.155(9)
_cell_measurement_reflns_used 926
_cell_measurement_temperature 120(2)
_cell_measurement_theta_max 27.83
_cell_measurement_theta_min 2.47
_cell_volume 1022.4(9)
_computing_cell_refinement 'SAINT (Bruker, 2002)'
_computing_data_collection 'SMART (Bruker, 2002)'
_computing_data_reduction SAINT
_computing_molecular_graphics 'SHELXTL (Sheldrick, 2001)'
_computing_publication_material 'SHELXTL (Sheldrick, 2001)'
_computing_structure_refinement 'SHELXL-97 (Sheldrick, 1997)'
_computing_structure_solution 'SHELXS-97 (Sheldrick, 1990)'
_diffrn_ambient_temperature 120(2)
_diffrn_detector_area_resol_mean 836.6
_diffrn_measured_fraction_theta_full 1.000
_diffrn_measured_fraction_theta_max 0.944
_diffrn_measurement_device_type 'Bruker AXS APEX diffractometer'
_diffrn_measurement_method \w
_diffrn_radiation_monochromator graphite
_diffrn_radiation_source 'fine-focus sealed tube'
_diffrn_radiation_type MoK\a
_diffrn_radiation_wavelength 0.71073
_diffrn_reflns_av_R_equivalents 0.0211
_diffrn_reflns_av_sigmaI/netI 0.0291
_diffrn_reflns_limit_h_max 14
_diffrn_reflns_limit_h_min -14
_diffrn_reflns_limit_k_max 7
_diffrn_reflns_limit_k_min -7
_diffrn_reflns_limit_l_max 22
_diffrn_reflns_limit_l_min -22
_diffrn_reflns_number 11301
_diffrn_reflns_theta_full 25.00
_diffrn_reflns_theta_max 28.25
_diffrn_reflns_theta_min 1.23
_diffrn_standards_decay_% 1
_diffrn_standards_interval_count 0
_diffrn_standards_interval_time 0
_diffrn_standards_number 0
_exptl_absorpt_coefficient_mu 0.195
_exptl_absorpt_correction_T_max 0.9905
_exptl_absorpt_correction_T_min 0.9497
_exptl_absorpt_correction_type multi-scan
_exptl_absorpt_process_details 'SADABS (Sheldrick, 2003)'
_exptl_crystal_colour colourless
_exptl_crystal_density_diffrn 1.373
_exptl_crystal_density_method 'not measured'
_exptl_crystal_description needle
_exptl_crystal_F_000 452
_exptl_crystal_size_max 0.27
_exptl_crystal_size_mid 0.08
_exptl_crystal_size_min 0.05
_refine_diff_density_max 0.281
_refine_diff_density_min -0.249
_refine_diff_density_rms 0.046
_refine_ls_abs_structure_details 'Flack H D (1983), Acta Cryst. A39, 876-881'
_refine_ls_abs_structure_Flack -0.01(6)
_refine_ls_extinction_method none
_refine_ls_goodness_of_fit_ref 1.057
_refine_ls_hydrogen_treatment constr
_refine_ls_matrix_type full
_refine_ls_number_parameters 265
_refine_ls_number_reflns 4633
_refine_ls_number_restraints 1
_refine_ls_restrained_S_all 1.057
_refine_ls_R_factor_all 0.0361
_refine_ls_R_factor_gt 0.0338
_refine_ls_shift/su_max 0.000
_refine_ls_shift/su_mean 0.000
_refine_ls_structure_factor_coef Fsqd
_refine_ls_weighting_details 'calc w=1/[\s^2^(Fo^2^)+(0.0387P)^2^+0.3641P] where P=(Fo^2^+2Fc^2^)/3'
_refine_ls_weighting_scheme calc
_refine_ls_wR_factor_gt 0.0827
_refine_ls_wR_factor_ref 0.0851
_reflns_number_gt 4469
_reflns_number_total 4633
_reflns_threshold_expression >2sigma(I)
_cod_data_source_file jo800454w-File002.cif
_cod_data_source_block dout023
_cod_depositor_comments
;
The following automatic conversions were performed:
'_symmetry_cell_setting' value 'Monoclinic' changed to 'monoclinic'
according to '/home/saulius/struct/CIF-dictionaries/cif_core.dic'
dictionary named 'cif_core.dic' version 2.4.1 from 2010-06-29.

Automatic conversion script
Id: cif_fix_enum 1527 2010-12-29 10:47:43Z saulius 
;
_cod_original_sg_symbol_H-M 'P 21'
_cod_database_code 4023451

loop_
_symmetry_equiv_pos_as_xyz
'x, y, z'
'-x, y+1/2, -z'

loop_
_atom_site_label
_atom_site_type_symbol
_atom_site_fract_x
_atom_site_fract_y
_atom_site_fract_z
_atom_site_U_iso_or_equiv
_atom_site_adp_type
_atom_site_occupancy
_atom_site_symmetry_multiplicity
_atom_site_calc_flag
_atom_site_refinement_flags
_atom_site_disorder_assembly
_atom_site_disorder_group
C1 C -0.15263(17) 0.9009(4) 0.15201(11) 0.0262(4) Uani 1 1 d . . .
H1A H -0.1521 0.7854 0.1922 0.031 Uiso 1 1 calc R . .
C2 C -0.25589(18) 1.0516(4) 0.12556(12) 0.0262(4) Uani 1 1 d . . .
H2A H -0.3252 1.0403 0.1490 0.031 Uiso 1 1 calc R . .
C3 C -0.25998(16) 1.2179(4) 0.06590(11) 0.0223(4) Uani 1 1 d . . .
C4 C -0.16036(17) 1.2289(4) 0.02991(11) 0.0229(4) Uani 1 1 d . . .
H4A H -0.1636 1.3366 -0.0130 0.028 Uiso 1 1 calc R . .
C5 C -0.05597(17) 1.0813(4) 0.05711(11) 0.0220(4) Uani 1 1 d . . .
H5A H 0.0125 1.0903 0.0329 0.026 Uiso 1 1 calc R . .
C6 C -0.04999(16) 0.9213(3) 0.11885(10) 0.0207(4) Uani 1 1 d . . .
C7 C -0.36535(19) 1.5432(4) -0.01173(13) 0.0289(4) Uani 1 1 d . . .
H7A H -0.4445 1.6339 -0.0212 0.043 Uiso 1 1 calc R . .
H7B H -0.3597 1.4725 -0.0628 0.043 Uiso 1 1 calc R . .
H7C H -0.2924 1.6480 0.0092 0.043 Uiso 1 1 calc R . .
C8 C 0.09361(17) 0.6418(3) 0.27948(11) 0.0188(3) Uani 1 1 d . . .
H8A H 0.0243 0.7474 0.2870 0.023 Uiso 1 1 calc R . .
C9 C 0.07077(17) 0.5837(3) 0.18943(10) 0.0205(3) Uani 1 1 d . . .
H9A H -0.0093 0.4900 0.1696 0.025 Uiso 1 1 calc R . .
C10 C 0.18374(17) 0.4481(3) 0.17505(11) 0.0211(4) Uani 1 1 d . . .
H10A H 0.1696 0.4206 0.1163 0.025 Uiso 1 1 calc R . .
H10B H 0.1906 0.2928 0.2022 0.025 Uiso 1 1 calc R . .
C11 C 0.30768(16) 0.5852(3) 0.20784(10) 0.0189(3) Uani 1 1 d . . .
H11A H 0.2927 0.7443 0.1819 0.023 Uiso 1 1 calc R . .
C12 C 0.42069(18) 0.4797(3) 0.18256(11) 0.0235(4) Uani 1 1 d . . .
H12A H 0.4426 0.3242 0.2088 0.028 Uiso 1 1 calc R . .
H12B H 0.3963 0.4556 0.1232 0.028 Uiso 1 1 calc R . .
C13 C 0.53734(18) 0.6421(4) 0.20668(11) 0.0253(4) Uani 1 1 d . . .
H13A H 0.6109 0.5636 0.1943 0.030 Uiso 1 1 calc R . .
H13B H 0.5195 0.7895 0.1747 0.030 Uiso 1 1 calc R . .
C14 C 0.57004(17) 0.7004(3) 0.29636(11) 0.0221(4) Uani 1 1 d . . .
H14A H 0.5991 0.5522 0.3274 0.027 Uiso 1 1 calc R . .
C15 C 0.66934(17) 0.8914(4) 0.32906(11) 0.0252(4) Uani 1 1 d . . .
H15A H 0.7566 0.8268 0.3401 0.030 Uiso 1 1 calc R . .
H15B H 0.6603 1.0234 0.2902 0.030 Uiso 1 1 calc R . .
C16 C 0.64083(18) 0.9718(4) 0.40686(12) 0.0263(4) Uani 1 1 d . . .
C17 C 0.51341(16) 0.8680(4) 0.40957(10) 0.0219(3) Uani 1 1 d . . .
H17A H 0.4603 0.9869 0.4274 0.026 Uiso 1 1 calc R . .
H17B H 0.5253 0.7303 0.4463 0.026 Uiso 1 1 calc R . .
C18 C 0.45365(16) 0.7947(3) 0.32128(11) 0.0188(4) Uani 1 1 d . . .
H18A H 0.4268 0.9433 0.2899 0.023 Uiso 1 1 calc R . .
C19 C 0.33781(16) 0.6294(3) 0.30041(10) 0.0177(3) Uani 1 1 d . . .
C20 C 0.22234(16) 0.7555(3) 0.31688(11) 0.0187(3) Uani 1 1 d . . .
H20A H 0.2354 0.7644 0.3762 0.022 Uiso 1 1 calc R . .
H20B H 0.2199 0.9190 0.2964 0.022 Uiso 1 1 calc R . .
C21 C 0.36765(18) 0.4030(3) 0.35070(11) 0.0224(4) Uani 1 1 d . . .
H21A H 0.3669 0.4362 0.4066 0.034 Uiso 1 1 calc R . .
H21B H 0.4518 0.3446 0.3500 0.034 Uiso 1 1 calc R . .
H21C H 0.3032 0.2834 0.3276 0.034 Uiso 1 1 calc R . .
C22 C -0.0196(2) 0.5198(4) 0.43394(11) 0.0267(4) Uani 1 1 d . . .
H22A H -0.0888 0.4808 0.4581 0.040 Uiso 1 1 calc R . .
H22B H -0.0247 0.6870 0.4191 0.040 Uiso 1 1 calc R . .
H22C H 0.0625 0.4879 0.4731 0.040 Uiso 1 1 calc R . .
O1 O 0.08856(12) 0.4138(2) 0.32027(7) 0.0208(3) Uani 1 1 d . . .
O2 O -0.14550(12) 0.4196(2) 0.28672(8) 0.0263(3) Uani 1 1 d . . .
O3 O -0.01612(13) 0.1049(2) 0.36966(9) 0.0266(3) Uani 1 1 d . . .
O4 O -0.36459(12) 1.3614(3) 0.04590(8) 0.0292(3) Uani 1 1 d . . .
O5 O 0.06304(12) 0.7972(2) 0.14350(8) 0.0237(3) Uani 1 1 d . . .
O6 O 0.70728(14) 1.0996(3) 0.45776(9) 0.0378(4) Uani 1 1 d . . .
S1 S -0.03373(4) 0.34770(8) 0.34729(2) 0.01938(10) Uani 1 1 d . . .

loop_
_atom_site_aniso_label
_atom_site_aniso_U_11
_atom_site_aniso_U_22
_atom_site_aniso_U_33
_atom_site_aniso_U_23
_atom_site_aniso_U_13
_atom_site_aniso_U_12
C1 0.0228(9) 0.0339(11) 0.0222(8) 0.0070(8) 0.0067(7) -0.0007(8)
C2 0.0186(8) 0.0363(11) 0.0254(9) 0.0018(8) 0.0088(7) -0.0013(8)
C3 0.0175(8) 0.0254(9) 0.0231(9) -0.0017(7) 0.0040(7) -0.0006(7)
C4 0.0246(9) 0.0227(9) 0.0215(9) 0.0026(7) 0.0063(7) -0.0018(8)
C5 0.0224(9) 0.0244(9) 0.0212(8) 0.0006(7) 0.0091(7) -0.0004(7)
C6 0.0185(8) 0.0248(9) 0.0177(8) -0.0008(7) 0.0032(6) -0.0001(7)
C7 0.0259(9) 0.0270(10) 0.0322(10) 0.0034(8) 0.0050(8) 0.0057(8)
C8 0.0211(8) 0.0152(8) 0.0209(8) 0.0038(7) 0.0068(7) 0.0005(6)
C9 0.0196(8) 0.0210(8) 0.0203(8) 0.0003(7) 0.0046(6) -0.0006(7)
C10 0.0229(8) 0.0226(9) 0.0179(8) -0.0031(7) 0.0059(7) -0.0016(7)
C11 0.0193(8) 0.0192(8) 0.0188(8) -0.0005(7) 0.0062(6) 0.0005(7)
C12 0.0236(9) 0.0260(10) 0.0223(9) -0.0051(7) 0.0086(7) 0.0001(7)
C13 0.0228(9) 0.0306(10) 0.0244(9) -0.0046(8) 0.0096(7) -0.0002(8)
C14 0.0204(8) 0.0217(9) 0.0248(9) 0.0010(7) 0.0071(7) -0.0006(7)
C15 0.0201(8) 0.0277(11) 0.0275(9) -0.0009(8) 0.0061(7) -0.0036(7)
C16 0.0242(9) 0.0283(10) 0.0236(9) 0.0024(8) 0.0018(7) -0.0002(8)
C17 0.0243(8) 0.0218(9) 0.0190(8) 0.0003(7) 0.0050(6) -0.0014(8)
C18 0.0193(8) 0.0179(9) 0.0192(8) 0.0007(6) 0.0052(6) 0.0004(6)
C19 0.0198(8) 0.0154(8) 0.0178(8) -0.0001(6) 0.0047(6) 0.0005(6)
C20 0.0219(8) 0.0162(8) 0.0191(8) -0.0019(6) 0.0076(7) -0.0005(7)
C21 0.0241(8) 0.0197(9) 0.0232(8) 0.0029(7) 0.0061(7) 0.0009(7)
C22 0.0374(11) 0.0248(9) 0.0192(9) -0.0013(7) 0.0100(8) 0.0042(8)
O1 0.0214(6) 0.0183(6) 0.0239(6) 0.0047(5) 0.0081(5) -0.0003(5)
O2 0.0225(6) 0.0289(7) 0.0265(6) 0.0011(6) 0.0049(5) -0.0031(5)
O3 0.0310(7) 0.0191(6) 0.0330(7) 0.0026(6) 0.0144(6) -0.0018(6)
O4 0.0216(6) 0.0316(7) 0.0355(7) 0.0050(7) 0.0098(5) 0.0035(6)
O5 0.0197(6) 0.0274(8) 0.0247(6) 0.0078(5) 0.0074(5) 0.0031(5)
O6 0.0306(8) 0.0477(10) 0.0325(8) -0.0100(7) 0.0043(6) -0.0132(7)
S1 0.02049(19) 0.01810(19) 0.02069(19) 0.00040(17) 0.00756(15) -0.00159(17)

loop_
_atom_type_symbol
_atom_type_description
_atom_type_scat_dispersion_real
_atom_type_scat_dispersion_imag
_atom_type_scat_source
C C 0.0033 0.0016 'International Tables Vol C Tables 4.2.6.8 and 6.1.1.4'
H H 0.0000 0.0000 'International Tables Vol C Tables 4.2.6.8 and 6.1.1.4'
O O 0.0106 0.0060 'International Tables Vol C Tables 4.2.6.8 and 6.1.1.4'
S S 0.1246 0.1234 'International Tables Vol C Tables 4.2.6.8 and 6.1.1.4'

loop_
_geom_angle_atom_site_label_1
_geom_angle_atom_site_label_2
_geom_angle_atom_site_label_3
_geom_angle
_geom_angle_site_symmetry_1
_geom_angle_site_symmetry_3
_geom_angle_publ_flag
C2 C1 C6 119.12(18) . . ?
C3 C2 C1 121.47(17) . . ?
O4 C3 C2 116.67(16) . . ?
O4 C3 C4 124.19(18) . . ?
C2 C3 C4 119.14(17) . . ?
C3 C4 C5 119.53(18) . . ?
C6 C5 C4 121.16(17) . . ?
C5 C6 O5 114.92(16) . . ?
C5 C6 C1 119.44(17) . . ?
O5 C6 C1 125.63(16) . . ?
O1 C8 C20 108.66(14) . . ?
O1 C8 C9 105.77(14) . . ?
C20 C8 C9 113.33(14) . . ?
O5 C9 C10 105.43(14) . . ?
O5 C9 C8 109.93(15) . . ?
C10 C9 C8 110.67(14) . . ?
C9 C10 C11 110.87(15) . . ?
C10 C11 C12 113.30(16) . . ?
C10 C11 C19 112.30(14) . . ?
C12 C11 C19 112.84(14) . . ?
C13 C12 C11 111.14(16) . . ?
C14 C13 C12 110.73(15) . . ?
C13 C14 C15 118.37(16) . . ?
C13 C14 C18 111.81(15) . . ?
C15 C14 C18 101.99(15) . . ?
C16 C15 C14 103.99(15) . . ?
O6 C16 C15 125.93(19) . . ?
O6 C16 C17 125.61(19) . . ?
C15 C16 C17 108.46(15) . . ?
C16 C17 C18 102.82(14) . . ?
C17 C18 C19 119.86(15) . . ?
C17 C18 C14 101.88(14) . . ?
C19 C18 C14 114.27(15) . . ?
C21 C19 C18 110.17(14) . . ?
C21 C19 C20 110.22(14) . . ?
C18 C19 C20 109.63(14) . . ?
C21 C19 C11 113.24(15) . . ?
C18 C19 C11 105.65(14) . . ?
C20 C19 C11 107.79(14) . . ?
C8 C20 C19 115.71(15) . . ?
C8 O1 S1 119.44(11) . . ?
C3 O4 C7 116.85(15) . . ?
C6 O5 C9 120.82(14) . . ?
O3 S1 O2 119.74(9) . . ?
O3 S1 O1 104.24(8) . . ?
O2 S1 O1 110.04(8) . . ?
O3 S1 C22 109.58(10) . . ?
O2 S1 C22 108.63(9) . . ?
O1 S1 C22 103.36(9) . . ?

loop_
_geom_bond_atom_site_label_1
_geom_bond_atom_site_label_2
_geom_bond_distance
_geom_bond_site_symmetry_2
_geom_bond_publ_flag
C1 C2 1.389(3) . ?
C1 C6 1.392(3) . ?
C2 C3 1.384(3) . ?
C3 O4 1.368(2) . ?
C3 C4 1.390(3) . ?
C4 C5 1.389(3) . ?
C5 C6 1.383(3) . ?
C6 O5 1.383(2) . ?
C7 O4 1.427(3) . ?
C8 O1 1.479(2) . ?
C8 C20 1.521(2) . ?
C8 C9 1.533(3) . ?
C9 O5 1.435(2) . ?
C9 C10 1.529(3) . ?
C10 C11 1.529(2) . ?
C11 C12 1.535(2) . ?
C11 C19 1.552(2) . ?
C12 C13 1.535(3) . ?
C13 C14 1.519(3) . ?
C14 C15 1.528(3) . ?
C14 C18 1.542(2) . ?
C15 C16 1.520(3) . ?
C16 O6 1.213(2) . ?
C16 C17 1.522(3) . ?
C17 C18 1.535(2) . ?
C18 C19 1.536(2) . ?
C19 C21 1.532(2) . ?
C19 C20 1.540(2) . ?
C22 S1 1.750(2) . ?
O1 S1 1.5722(14) . ?
O2 S1 1.4306(15) . ?
O3 S1 1.4291(16) . ?

loop_
_geom_torsion_atom_site_label_1
_geom_torsion_atom_site_label_2
_geom_torsion_atom_site_label_3
_geom_torsion_atom_site_label_4
_geom_torsion
_geom_torsion_site_symmetry_1
_geom_torsion_site_symmetry_2
_geom_torsion_site_symmetry_3
_geom_torsion_site_symmetry_4
_geom_torsion_publ_flag
C6 C1 C2 C3 1.4(3) . . . . ?
C1 C2 C3 O4 -178.34(18) . . . . ?
C1 C2 C3 C4 2.1(3) . . . . ?
O4 C3 C4 C5 177.33(18) . . . . ?
C2 C3 C4 C5 -3.1(3) . . . . ?
C3 C4 C5 C6 0.8(3) . . . . ?
C4 C5 C6 O5 -175.77(17) . . . . ?
C4 C5 C6 C1 2.7(3) . . . . ?
C2 C1 C6 C5 -3.7(3) . . . . ?
C2 C1 C6 O5 174.58(18) . . . . ?
O1 C8 C9 O5 175.07(13) . . . . ?
C20 C8 C9 O5 -66.00(18) . . . . ?
O1 C8 C9 C10 -68.87(17) . . . . ?
C20 C8 C9 C10 50.1(2) . . . . ?
O5 C9 C10 C11 63.08(18) . . . . ?
C8 C9 C10 C11 -55.74(19) . . . . ?
C9 C10 C11 C12 -170.12(15) . . . . ?
C9 C10 C11 C19 60.57(19) . . . . ?
C10 C11 C12 C13 171.99(15) . . . . ?
C19 C11 C12 C13 -59.0(2) . . . . ?
C11 C12 C13 C14 54.0(2) . . . . ?
C12 C13 C14 C15 -170.11(16) . . . . ?
C12 C13 C14 C18 -52.1(2) . . . . ?
C13 C14 C15 C16 158.09(16) . . . . ?
C18 C14 C15 C16 34.97(18) . . . . ?
C14 C15 C16 O6 169.6(2) . . . . ?
C14 C15 C16 C17 -11.3(2) . . . . ?
O6 C16 C17 C18 162.1(2) . . . . ?
C15 C16 C17 C18 -17.0(2) . . . . ?
C16 C17 C18 C19 165.64(15) . . . . ?
C16 C17 C18 C14 38.39(18) . . . . ?
C13 C14 C18 C17 -173.33(16) . . . . ?
C15 C14 C18 C17 -45.87(17) . . . . ?
C13 C14 C18 C19 55.9(2) . . . . ?
C15 C14 C18 C19 -176.64(14) . . . . ?
C17 C18 C19 C21 -54.8(2) . . . . ?
C14 C18 C19 C21 66.46(19) . . . . ?
C17 C18 C19 C20 66.6(2) . . . . ?
C14 C18 C19 C20 -172.08(14) . . . . ?
C17 C18 C19 C11 -177.47(15) . . . . ?
C14 C18 C19 C11 -56.19(18) . . . . ?
C10 C11 C19 C21 66.62(19) . . . . ?
C12 C11 C19 C21 -62.9(2) . . . . ?
C10 C11 C19 C18 -172.72(14) . . . . ?
C12 C11 C19 C18 57.73(19) . . . . ?
C10 C11 C19 C20 -55.57(19) . . . . ?
C12 C11 C19 C20 174.88(15) . . . . ?
O1 C8 C20 C19 67.91(19) . . . . ?
C9 C8 C20 C19 -49.3(2) . . . . ?
C21 C19 C20 C8 -73.74(19) . . . . ?
C18 C19 C20 C8 164.83(14) . . . . ?
C11 C19 C20 C8 50.3(2) . . . . ?
C20 C8 O1 S1 134.70(12) . . . . ?
C9 C8 O1 S1 -103.31(14) . . . . ?
C2 C3 O4 C7 175.99(17) . . . . ?
C4 C3 O4 C7 -4.5(3) . . . . ?
C5 C6 O5 C9 -162.35(16) . . . . ?
C1 C6 O5 C9 19.3(3) . . . . ?
C10 C9 O5 C6 156.95(15) . . . . ?
C8 C9 O5 C6 -83.74(18) . . . . ?
C8 O1 S1 O3 169.48(12) . . . . ?
C8 O1 S1 O2 39.89(14) . . . . ?
C8 O1 S1 C22 -75.96(14) . . . . ?

loop_
_cod_related_entry_id
_cod_related_entry_database
_cod_related_entry_code
1 ChemSpider 30658678
